data_7251765
loop_
_publ_author_name
'Alia, Kamrun Nahar'
'Debbarma, Bugra Koknarugmani'
'Nath, Sourav'
'Roy, Subhadip'
'Kennedy, Alan R.'
'Adhikari, Suman'
'Kumar, Malavika S.'
'Das, Avijit Kumar'
'Begum, Samiyara'
'Mohiuddin, Golam'

_publ_section_title
;
 Crystallographic and computational investigation of a bent-core Schiff
 base Ni(ii) complex with DNA and protein binding studies
;
_journal_issue 14
_journal_name_full 'RSC Advances'
_journal_page_first 12547
_journal_page_last 12557
_journal_paper_doi 10.1039/D5RA07894F
_journal_volume 16
_journal_year 2026
_chemical_formula_moiety 'C52 H46 F6 N2 Ni O8'
_chemical_formula_sum 'C52 H46 F6 N2 Ni O8'
_chemical_formula_weight 999.637
_space_group_crystal_system triclinic
_space_group_IT_number 2
_space_group_name_Hall '-P 1'
_space_group_name_H-M_alt 'P -1'
_symmetry_Int_Tables_number 2
_audit_creation_date 2025-05-12
_audit_creation_method
;
Olex2 1.5
(compiled 2025.04.05 svn.rf049d14d for OlexSys, GUI svn.r7224)
;
_audit_update_record
;
2025-08-25 deposited with the CCDC.	2026-02-27 downloaded from the CCDC.
;
_cell_angle_alpha 68.636(3)
_cell_angle_beta 87.690(3)
_cell_angle_gamma 77.073(3)
_cell_formula_units_Z 1
_cell_length_a 6.5661(2)
_cell_length_b 11.9787(3)
_cell_length_c 15.7030(6)
_cell_measurement_reflns_used 4752
_cell_measurement_temperature 100(2)
_cell_measurement_theta_max 68.7900
_cell_measurement_theta_min 3.0140
_cell_volume 1119.92(7)
_computing_cell_refinement CrysalisPro
_computing_data_collection CrysalisPro
_computing_data_reduction CrysalisPro
_computing_molecular_graphics 'Olex2 1.5 (Dolomanov et al., 2009)'
_computing_publication_material 'Olex2 1.5 (Dolomanov et al., 2009)'
_computing_structure_refinement 'olex2.refine 1.5-dev (Bourhis et al., 2015)'
_computing_structure_solution SHELXT
_diffrn_ambient_temperature 100.15
_diffrn_measured_fraction_theta_full 0.9978
_diffrn_measured_fraction_theta_max 0.9865
_diffrn_measurement_device_type 'Rigaku Synergy-i'
_diffrn_measurement_method 'omega scans'
_diffrn_radiation_type 'Cu K\a'
_diffrn_radiation_wavelength 1.54184
_diffrn_reflns_av_R_equivalents 0.0294
_diffrn_reflns_av_unetI/netI 0.0396
_diffrn_reflns_Laue_measured_fraction_full 0.9978
_diffrn_reflns_Laue_measured_fraction_max 0.9865
_diffrn_reflns_limit_h_max 7
_diffrn_reflns_limit_h_min -7
_diffrn_reflns_limit_k_max 14
_diffrn_reflns_limit_k_min -11
_diffrn_reflns_limit_l_max 18
_diffrn_reflns_limit_l_min -18
_diffrn_reflns_number 9683
_diffrn_reflns_point_group_measured_fraction_full 0.9978
_diffrn_reflns_point_group_measured_fraction_max 0.9865
_diffrn_reflns_theta_full 67.6840
_diffrn_reflns_theta_max 69.03
_diffrn_reflns_theta_min 3.02
_exptl_absorpt_coefficient_mu 1.361
_exptl_absorpt_correction_T_max 1.00000
_exptl_absorpt_correction_T_min 0.89099
_exptl_absorpt_correction_type multi-scan
_exptl_absorpt_process_details
;
CrysAlisPro 1.171.44.91a (Rigaku Oxford Diffraction, 2025)
Empirical absorption correction using spherical harmonics,
implemented in SCALE3 ABSPACK scaling algorithm.
;
_exptl_crystal_colour yellow
_exptl_crystal_colour_primary yellow
_exptl_crystal_density_diffrn 1.482
_exptl_crystal_description tablet
_exptl_crystal_F_000 516.965
_exptl_crystal_size_max 0.18
_exptl_crystal_size_mid 0.08
_exptl_crystal_size_min 0.03
_refine_diff_density_max 0.4709
_refine_diff_density_min -0.5556
_refine_diff_density_rms 0.0676
_refine_ls_d_res_high 0.8256
_refine_ls_d_res_low 14.6089
_refine_ls_goodness_of_fit_ref 1.0437
_refine_ls_hydrogen_treatment constr
_refine_ls_matrix_type full
_refine_ls_number_constraints 41
_refine_ls_number_parameters 346
_refine_ls_number_reflns 4098
_refine_ls_number_restraints 95
_refine_ls_restrained_S_all 1.0307
_refine_ls_R_factor_all 0.0516
_refine_ls_R_factor_gt 0.0421
_refine_ls_shift/su_max -0.0011
_refine_ls_shift/su_mean 0.0001
_refine_ls_structure_factor_coef Fsqd
_refine_ls_weighting_details 'w=1/[\s^2^(Fo^2^)+(0.0477P)^2^+0.8466P] where P=(Fo^2^+2Fc^2^)/3'
_refine_ls_weighting_scheme calc
_refine_ls_wR_factor_gt 0.1034
_refine_ls_wR_factor_ref 0.1092
_reflns_Friedel_coverage 0.0
_reflns_limit_h_max 7
_reflns_limit_h_min -7
_reflns_limit_k_max 14
_reflns_limit_k_min -13
_reflns_limit_l_max 18
_reflns_limit_l_min 0
_reflns_number_gt 3473
_reflns_number_total 4098
_reflns_threshold_expression I>=2u(I)
_cod_data_source_file d5ra07894f2.cif
_cod_data_source_block SASO_504_try4
_cod_database_code 7251765
_olex2_refinement_description
;
;
_olex2_submission_special_instructions 'No special instructions were received'

loop_
_space_group_symop_id
_space_group_symop_operation_xyz
1 x,y,z
2 -x,-y,-z

loop_
_atom_site_label
_atom_site_type_symbol
_atom_site_fract_x
_atom_site_fract_y
_atom_site_fract_z
_atom_site_U_iso_or_equiv
_atom_site_adp_type
_atom_site_occupancy
_atom_site_site_symmetry_order
_atom_site_refinement_flags_posn
_atom_site_refinement_flags_adp
_atom_site_refinement_flags_occupancy
_atom_site_disorder_group
Ni1 Ni 0.5 0.5 0.5 0.01866(14) Uani 1.000000 2 S T P .
O3 O 0.4726(3) 1.02526(14) 0.14032(11) 0.0314(4) Uani 1.000000 1 . . . .
O2 O 0.6510(3) 0.85348(14) 0.11837(11) 0.0326(4) Uani 1.000000 1 . . . .
O1 O 0.5306(2) 0.33557(12) 0.52271(10) 0.0226(3) Uani 1.000000 1 . . . .
O4 O 0.2670(2) -0.02434(12) 0.58743(10) 0.0246(3) Uani 1.000000 1 . . . .
N1 N 0.3077(3) 0.54704(15) 0.39893(11) 0.0195(4) Uani 1.000000 1 . . . .
C11 C 0.7342(4) 1.3012(2) -0.03833(15) 0.0284(5) Uani 1.000000 1 D U . .
C12 C 0.8541(4) 1.1823(2) -0.00782(16) 0.0297(5) Uani 1.000000 1 . U . .
H12 H 0.9934(4) 1.1667(2) -0.02680(16) 0.0357(6) Uiso 1.000000 1 R . . .
C13 C 0.7732(4) 1.0855(2) 0.05027(16) 0.0296(5) Uani 1.000000 1 . . . .
H13 H 0.8555(4) 1.0038(2) 0.07114(16) 0.0356(6) Uiso 1.000000 1 R . . .
C8 C 0.5705(4) 1.1105(2) 0.07714(15) 0.0262(5) Uani 1.000000 1 . . . .
C9 C 0.4485(4) 1.2292(2) 0.04729(17) 0.0324(5) Uani 1.000000 1 . . . .
H9 H 0.3096(4) 1.2449(2) 0.06668(17) 0.0389(6) Uiso 1.000000 1 R . . .
C10 C 0.5308(4) 1.3250(2) -0.01107(17) 0.0339(5) Uani 1.000000 1 . U . .
H10 H 0.4480(4) 1.4066(2) -0.03233(17) 0.0407(7) Uiso 1.000000 1 R . . .
C7 C 0.5146(3) 0.90196(19) 0.15461(14) 0.0243(5) Uani 1.000000 1 . . . .
C5 C 0.3638(3) 0.84359(19) 0.21992(14) 0.0219(4) Uani 1.000000 1 . . . .
C6 C 0.4135(3) 0.71825(19) 0.27515(14) 0.0216(4) Uani 1.000000 1 . . . .
C1 C 0.2605(3) 0.67269(18) 0.33488(14) 0.0203(4) Uani 1.000000 1 . . . .
C2 C 0.0667(3) 0.74653(19) 0.33658(14) 0.0228(4) Uani 1.000000 1 . . . .
H2 H -0.0341(3) 0.71302(19) 0.37706(14) 0.0274(5) Uiso 1.000000 1 R . . .
C3 C 0.0193(3) 0.8689(2) 0.27956(15) 0.0268(5) Uani 1.000000 1 . . . .
H3 H -0.1154(3) 0.9189(2) 0.27928(15) 0.0322(6) Uiso 1.000000 1 R . . .
C4 C 0.1688(3) 0.91801(19) 0.22301(15) 0.0264(5) Uani 1.000000 1 . . . .
H4 H 0.1388(3) 1.00302(19) 0.18591(15) 0.0316(6) Uiso 1.000000 1 R . . .
C15 C 0.6206(3) 0.6339(2) 0.27410(16) 0.0294(5) Uani 1.000000 1 . . . .
H15a H 0.6212(10) 0.6088(12) 0.2212(7) 0.0441(8) Uiso 1.000000 1 GR . . .
H15b H 0.7332(4) 0.6771(5) 0.2698(12) 0.0441(8) Uiso 1.000000 1 GR . . .
H15c H 0.6423(12) 0.5609(7) 0.3306(5) 0.0441(8) Uiso 1.000000 1 GR . . .
C16 C 0.1917(3) 0.47571(18) 0.39041(14) 0.0205(4) Uani 1.000000 1 . . . .
H16 H 0.0839(3) 0.51145(18) 0.34354(14) 0.0246(5) Uiso 1.000000 1 R . . .
C17 C 0.2131(3) 0.34950(18) 0.44523(14) 0.0206(4) Uani 1.000000 1 . . . .
C18 C 0.3878(3) 0.28326(18) 0.50733(13) 0.0192(4) Uani 1.000000 1 . . . .
C19 C 0.4118(3) 0.15549(18) 0.55456(14) 0.0203(4) Uani 1.000000 1 . . . .
H19 H 0.5310(3) 0.10954(18) 0.59443(14) 0.0244(5) Uiso 1.000000 1 R . . .
C20 C 0.2612(3) 0.09731(18) 0.54260(14) 0.0221(4) Uani 1.000000 1 . . . .
C21 C 0.0856(3) 0.16220(19) 0.48205(15) 0.0246(5) Uani 1.000000 1 . . . .
H21 H -0.0164(3) 0.12109(19) 0.47448(15) 0.0296(5) Uiso 1.000000 1 R . . .
C22 C 0.0648(3) 0.28541(19) 0.43439(14) 0.0236(4) Uani 1.000000 1 . . . .
H22 H -0.0523(3) 0.32927(19) 0.39287(14) 0.0283(5) Uiso 1.000000 1 R . . .
C23 C 0.4342(3) -0.09750(19) 0.65439(15) 0.0247(5) Uani 1.000000 1 . . . .
H23a H 0.5688(3) -0.10709(19) 0.62417(15) 0.0296(5) Uiso 1.000000 1 R . . .
H23b H 0.4460(3) -0.05760(19) 0.69864(15) 0.0296(5) Uiso 1.000000 1 R . . .
C24 C 0.3820(4) -0.22176(19) 0.70304(15) 0.0272(5) Uani 1.000000 1 . . . .
H24a H 0.3679(4) -0.25911(19) 0.65739(15) 0.0327(6) Uiso 1.000000 1 R . . .
H24b H 0.4994(4) -0.27631(19) 0.74660(15) 0.0327(6) Uiso 1.000000 1 R . . .
C25 C 0.1815(4) -0.2148(2) 0.75495(16) 0.0293(5) Uani 1.000000 1 . . . .
H25a H 0.1902(4) -0.1705(2) 0.79649(16) 0.0352(6) Uiso 1.000000 1 R . . .
H25b H 0.0621(4) -0.1667(2) 0.71063(16) 0.0352(6) Uiso 1.000000 1 R . . .
C26 C 0.1399(5) -0.3403(2) 0.81069(18) 0.0398(6) Uani 1.000000 1 . . . .
H26a H 0.134(3) -0.3856(7) 0.7703(3) 0.0597(9) Uiso 1.000000 1 GR . . .
H26b H 0.2525(16) -0.3863(7) 0.8577(9) 0.0597(9) Uiso 1.000000 1 GR . . .
H26c H 0.0061(15) -0.3299(2) 0.8401(11) 0.0597(9) Uiso 1.000000 1 GR . . .
C14A C 0.8225(9) 1.4059(5) -0.0999(4) 0.0352(6) Uani 0.623(5) 1 D U P 1
F1A F 0.6930(5) 1.4839(3) -0.1689(2) 0.0657(11) Uani 0.623(5) 1 D U P 1
F2A F 0.8587(10) 1.4740(4) -0.0560(2) 0.0839(15) Uani 0.623(5) 1 D U P 1
F3A F 0.9901(6) 1.3733(3) -0.1406(3) 0.0741(14) Uani 0.623(5) 1 D U P 1
C14B C 0.8304(13) 1.4031(7) -0.0923(6) 0.0352(6) Uani 0.377(5) 1 D U P 2
F1B F 0.7190(10) 1.5137(4) -0.1041(6) 0.075(2) Uani 0.377(5) 1 D U P 2
F2B F 1.0136(8) 1.4008(5) -0.0598(4) 0.0635(18) Uani 0.377(5) 1 D U P 2
F3B F 0.8663(17) 1.4040(8) -0.1743(4) 0.086(2) Uani 0.377(5) 1 D U P 2

loop_
_atom_site_aniso_label
_atom_site_aniso_U_11
_atom_site_aniso_U_22
_atom_site_aniso_U_33
_atom_site_aniso_U_12
_atom_site_aniso_U_13
_atom_site_aniso_U_23
Ni1 0.0169(3) 0.0159(2) 0.0208(3) -0.00555(19) -0.00115(18) -0.00265(19)
O3 0.0363(9) 0.0219(8) 0.0326(9) -0.0127(7) 0.0123(7) -0.0036(7)
O2 0.0325(9) 0.0298(8) 0.0358(9) -0.0112(7) 0.0127(7) -0.0111(7)
O1 0.0187(7) 0.0189(7) 0.0275(8) -0.0059(6) -0.0033(6) -0.0039(6)
O4 0.0296(8) 0.0164(7) 0.0252(8) -0.0089(6) -0.0025(6) -0.0021(6)
N1 0.0173(8) 0.0181(8) 0.0218(9) -0.0057(7) 0.0015(7) -0.0049(7)
C11 0.0317(12) 0.0258(11) 0.0258(11) -0.0102(9) 0.0047(9) -0.0053(9)
C12 0.0269(12) 0.0292(11) 0.0334(12) -0.0085(9) 0.0075(9) -0.0111(10)
C13 0.0304(12) 0.0218(11) 0.0336(12) -0.0062(9) 0.0038(9) -0.0065(9)
C8 0.0320(12) 0.0234(11) 0.0222(11) -0.0121(9) 0.0061(9) -0.0041(9)
C9 0.0274(12) 0.0269(11) 0.0383(13) -0.0071(9) 0.0095(10) -0.0069(10)
C10 0.0315(13) 0.0222(11) 0.0391(13) -0.0034(9) 0.0063(10) -0.0028(10)
C7 0.0256(11) 0.0241(11) 0.0217(10) -0.0095(9) -0.0000(8) -0.0041(9)
C5 0.0235(11) 0.0223(10) 0.0193(10) -0.0088(8) 0.0012(8) -0.0049(8)
C6 0.0201(10) 0.0227(10) 0.0218(10) -0.0068(8) 0.0014(8) -0.0068(8)
C1 0.0201(10) 0.0194(10) 0.0204(10) -0.0074(8) -0.0019(8) -0.0038(8)
C2 0.0202(10) 0.0227(10) 0.0233(11) -0.0059(8) 0.0034(8) -0.0054(9)
C3 0.0221(11) 0.0232(11) 0.0296(12) -0.0034(9) 0.0033(9) -0.0044(9)
C4 0.0283(12) 0.0197(10) 0.0254(11) -0.0050(9) 0.0005(9) -0.0019(9)
C15 0.0232(11) 0.0244(11) 0.0341(13) -0.0044(9) 0.0049(9) -0.0040(9)
C16 0.0170(10) 0.0220(10) 0.0213(10) -0.0054(8) -0.0002(8) -0.0057(8)
C17 0.0196(10) 0.0202(10) 0.0213(10) -0.0073(8) 0.0010(8) -0.0051(8)
C18 0.0181(10) 0.0208(10) 0.0197(10) -0.0059(8) 0.0030(8) -0.0076(8)
C19 0.0187(10) 0.0192(10) 0.0211(10) -0.0042(8) 0.0005(8) -0.0053(8)
C20 0.0262(11) 0.0189(10) 0.0204(10) -0.0077(8) 0.0033(8) -0.0050(8)
C21 0.0250(11) 0.0231(11) 0.0264(11) -0.0123(9) -0.0007(9) -0.0055(9)
C22 0.0211(10) 0.0237(10) 0.0241(11) -0.0076(9) -0.0035(8) -0.0045(9)
C23 0.0263(11) 0.0201(10) 0.0238(11) -0.0038(9) -0.0019(8) -0.0040(8)
C24 0.0337(12) 0.0188(10) 0.0258(11) -0.0046(9) 0.0018(9) -0.0050(9)
C25 0.0389(13) 0.0230(11) 0.0259(11) -0.0108(10) 0.0058(9) -0.0069(9)
C26 0.0578(17) 0.0307(13) 0.0312(13) -0.0205(12) 0.0107(12) -0.0064(10)
C14A 0.0397(14) 0.0286(12) 0.0329(14) -0.0114(10) 0.0091(10) -0.0047(9)
F1A 0.0578(19) 0.0461(18) 0.060(2) -0.0236(14) -0.0042(14) 0.0263(14)
F2A 0.161(4) 0.085(2) 0.0452(17) -0.098(3) 0.0378(19) -0.0315(16)
F3A 0.0532(19) 0.0354(15) 0.105(3) -0.0059(13) 0.0537(18) 0.0007(15)
C14B 0.0397(14) 0.0286(12) 0.0329(14) -0.0114(10) 0.0091(10) -0.0047(9)
F1B 0.060(3) 0.028(2) 0.116(5) -0.0109(19) 0.031(3) -0.005(2)
F2B 0.051(3) 0.051(3) 0.067(3) -0.038(2) -0.017(2) 0.019(2)
F3B 0.155(6) 0.107(5) 0.038(3) -0.101(4) 0.041(3) -0.036(3)

loop_
_atom_type_symbol
_atom_type_scat_dispersion_real
_atom_type_scat_dispersion_imag
_atom_type_scat_Cromer_Mann_a1
_atom_type_scat_Cromer_Mann_a2
_atom_type_scat_Cromer_Mann_a3
_atom_type_scat_Cromer_Mann_a4
_atom_type_scat_Cromer_Mann_b1
_atom_type_scat_Cromer_Mann_b2
_atom_type_scat_Cromer_Mann_b3
_atom_type_scat_Cromer_Mann_b4
_atom_type_scat_Cromer_Mann_c
_atom_type_scat_source
_atom_type_scat_dispersion_source
C 0.01788 0.00908 2.31000 1.02000 1.58860 0.86500 20.84390 10.20750 0.56870 51.65120 0.21560 'International Tables Volume C Table 6.1.1.4 (pp. 500-502)' 'Brennan, Cowan, Rev. Sci. Instrum., 1992, 63, 850'
F 0.07327 0.05351 3.53920 2.64120 1.51700 1.02430 10.28250 4.29440 0.26150 26.14760 0.27760 'International Tables Volume C Table 6.1.1.4 (pp. 500-502)' 'Brennan, Cowan, Rev. Sci. Instrum., 1992, 63, 850'
H 0.00000 0.00000 0.49300 0.32291 0.14019 0.04081 10.51090 26.12570 3.14236 57.79970 0.00304 'International Tables Volume C Table 6.1.1.4 (pp. 500-502)' 'Brennan, Cowan, Rev. Sci. Instrum., 1992, 63, 850'
N 0.03110 0.01806 12.21260 3.13220 2.01250 1.16630 0.00570 9.89330 28.99750 0.58260 -11.52900 'International Tables Volume C Table 6.1.1.4 (pp. 500-502)' 'Brennan, Cowan, Rev. Sci. Instrum., 1992, 63, 850'
Ni -2.97823 0.51071 12.83760 7.29200 4.44380 2.38000 3.87850 0.25650 12.17630 66.34210 1.03410 'International Tables Volume C Table 6.1.1.4 (pp. 500-502)' 'Brennan, Cowan, Rev. Sci. Instrum., 1992, 63, 850'
O 0.04960 0.03234 3.04850 2.28680 1.54630 0.86700 13.27710 5.70110 0.32390 32.90890 0.25080 'International Tables Volume C Table 6.1.1.4 (pp. 500-502)' 'Brennan, Cowan, Rev. Sci. Instrum., 1992, 63, 850'

loop_
_geom_angle_atom_site_label_1
_geom_angle_atom_site_label_2
_geom_angle_atom_site_label_3
_geom_angle
_geom_angle_site_symmetry_1
_geom_angle_site_symmetry_3
_geom_angle_publ_flag
O1 Ni1 O1 180.0 . 2_666 ?
N1 Ni1 O1 92.73(6) 2_666 2_666 ?
N1 Ni1 O1 87.27(6) 2_666 . ?
N1 Ni1 O1 87.27(6) . 2_666 ?
N1 Ni1 O1 92.73(6) . . ?
N1 Ni1 N1 180.0 2_666 . ?
C7 O3 C8 124.71(17) . . ?
C18 O1 Ni1 126.21(13) . 2_666 ?
C23 O4 C20 118.82(16) . . ?
C1 N1 Ni1 119.80(13) . . ?
C16 N1 Ni1 123.12(14) . . ?
C16 N1 C1 116.40(17) . . ?
C10 C11 C12 120.1(2) . . ?
C14A C11 C12 120.7(3) . . ?
C14A C11 C10 119.2(3) . . ?
C14B C11 C12 119.4(4) . . ?
C14B C11 C10 120.2(4) . . ?
C14B C11 C14A 4.6(5) . . ?
H12 C12 C11 119.67(13) . . ?
C13 C12 C11 120.7(2) . . ?
C13 C12 H12 119.67(14) . . ?
H13 C13 C12 120.67(14) . . ?
C8 C13 C12 118.7(2) . . ?
C8 C13 H13 120.67(13) . . ?
C13 C8 O3 125.4(2) . . ?
C9 C8 O3 113.05(19) . . ?
C9 C8 C13 121.3(2) . . ?
H9 C9 C8 120.27(13) . . ?
C10 C9 C8 119.5(2) . . ?
C10 C9 H9 120.27(14) . . ?
C9 C10 C11 119.7(2) . . ?
H10 C10 C11 120.13(13) . . ?
H10 C10 C9 120.13(14) . . ?
O2 C7 O3 123.42(19) . . ?
C5 C7 O3 109.01(18) . . ?
C5 C7 O2 127.57(19) . . ?
C6 C5 C7 121.53(19) . . ?
C4 C5 C7 117.51(18) . . ?
C4 C5 C6 120.95(19) . . ?
C1 C6 C5 116.92(19) . . ?
C15 C6 C5 123.08(18) . . ?
C15 C6 C1 119.99(18) . . ?
C6 C1 N1 119.78(18) . . ?
C2 C1 N1 118.43(17) . . ?
C2 C1 C6 121.74(18) . . ?
H2 C2 C1 119.90(12) . . ?
C3 C2 C1 120.20(19) . . ?
C3 C2 H2 119.90(12) . . ?
H3 C3 C2 120.20(12) . . ?
C4 C3 C2 119.6(2) . . ?
C4 C3 H3 120.20(13) . . ?
C3 C4 C5 120.49(19) . . ?
H4 C4 C5 119.76(12) . . ?
H4 C4 C3 119.76(13) . . ?
H15a C15 C6 109.5 . . ?
H15b C15 C6 109.5 . . ?
H15b C15 H15a 109.5 . . ?
H15c C15 C6 109.5 . . ?
H15c C15 H15a 109.5 . . ?
H15c C15 H15b 109.5 . . ?
H16 C16 N1 117.23(12) . . ?
C17 C16 N1 125.53(19) . . ?
C17 C16 H16 117.23(12) . . ?
C18 C17 C16 121.32(18) . . ?
C22 C17 C16 119.83(18) . . ?
C22 C17 C18 118.74(18) . . ?
C17 C18 O1 122.80(18) . . ?
C19 C18 O1 117.92(18) . . ?
C19 C18 C17 119.28(18) . . ?
H19 C19 C18 120.10(12) . . ?
C20 C19 C18 119.79(19) . . ?
C20 C19 H19 120.10(12) . . ?
C19 C20 O4 124.06(19) . . ?
C21 C20 O4 114.45(18) . . ?
C21 C20 C19 121.49(18) . . ?
H21 C21 C20 120.59(11) . . ?
C22 C21 C20 118.82(19) . . ?
C22 C21 H21 120.59(12) . . ?
C21 C22 C17 121.83(19) . . ?
H22 C22 C17 119.09(12) . . ?
H22 C22 C21 119.09(12) . . ?
H23a C23 O4 110.31(11) . . ?
H23b C23 O4 110.31(11) . . ?
H23b C23 H23a 108.6 . . ?
C24 C23 O4 107.04(17) . . ?
C24 C23 H23a 110.31(12) . . ?
C24 C23 H23b 110.31(12) . . ?
H24a C24 C23 108.92(12) . . ?
H24b C24 C23 108.92(12) . . ?
H24b C24 H24a 107.7 . . ?
C25 C24 C23 113.27(18) . . ?
C25 C24 H24a 108.92(12) . . ?
C25 C24 H24b 108.92(12) . . ?
H25a C25 C24 108.94(12) . . ?
H25b C25 C24 108.94(12) . . ?
H25b C25 H25a 107.8 . . ?
C26 C25 C24 113.2(2) . . ?
C26 C25 H25a 108.94(13) . . ?
C26 C25 H25b 108.94(14) . . ?
H26a C26 C25 109.5 . . ?
H26b C26 C25 109.5 . . ?
H26b C26 H26a 109.5 . . ?
H26c C26 C25 109.5 . . ?
H26c C26 H26a 109.5 . . ?
H26c C26 H26b 109.5 . . ?
F1A C14A C11 113.6(4) . . ?
F2A C14A C11 111.0(4) . . ?
F2A C14A F1A 103.8(5) . . ?
F3A C14A C11 114.6(4) . . ?
F3A C14A F1A 103.2(4) . . ?
F3A C14A F2A 109.9(5) . . ?
F1B C14B C11 115.5(6) . . ?
F2B C14B C11 115.3(6) . . ?
F2B C14B F1B 104.2(7) . . ?
F3B C14B C11 111.7(6) . . ?
F3B C14B F1B 104.9(8) . . ?
F3B C14B F2B 104.1(7) . . ?

loop_
_geom_bond_atom_site_label_1
_geom_bond_atom_site_label_2
_geom_bond_distance
_geom_bond_site_symmetry_2
_geom_bond_publ_flag
Ni1 O1 1.8341(14) 2_666 ?
Ni1 O1 1.8341(14) . ?
Ni1 N1 1.9033(17) . ?
Ni1 N1 1.9033(17) 2_666 ?
O3 C8 1.394(2) . ?
O3 C7 1.374(3) . ?
O2 C7 1.196(3) . ?
O1 C18 1.312(2) . ?
O4 C20 1.360(2) . ?
O4 C23 1.439(2) . ?
N1 C1 1.444(3) . ?
N1 C16 1.308(3) . ?
C11 C12 1.382(3) . ?
C11 C10 1.386(3) . ?
C11 C14A 1.497(5) . ?
C11 C14B 1.468(7) . ?
C12 H12 0.9500 . ?
C12 C13 1.387(3) . ?
C13 H13 0.9500 . ?
C13 C8 1.381(3) . ?
C8 C9 1.385(3) . ?
C9 H9 0.9500 . ?
C9 C10 1.385(3) . ?
C10 H10 0.9500 . ?
C7 C5 1.492(3) . ?
C5 C6 1.403(3) . ?
C5 C4 1.397(3) . ?
C6 C1 1.408(3) . ?
C6 C15 1.505(3) . ?
C1 C2 1.383(3) . ?
C2 H2 0.9500 . ?
C2 C3 1.382(3) . ?
C3 H3 0.9500 . ?
C3 C4 1.380(3) . ?
C4 H4 0.9500 . ?
C15 H15a 0.9800 . ?
C15 H15b 0.9800 . ?
C15 H15c 0.9800 . ?
C16 H16 0.9500 . ?
C16 C17 1.419(3) . ?
C17 C18 1.420(3) . ?
C17 C22 1.417(3) . ?
C18 C19 1.411(3) . ?
C19 H19 0.9500 . ?
C19 C20 1.385(3) . ?
C20 C21 1.409(3) . ?
C21 H21 0.9500 . ?
C21 C22 1.368(3) . ?
C22 H22 0.9500 . ?
C23 H23a 0.9900 . ?
C23 H23b 0.9900 . ?
C23 C24 1.515(3) . ?
C24 H24a 0.9900 . ?
C24 H24b 0.9900 . ?
C24 C25 1.523(3) . ?
C25 H25a 0.9900 . ?
C25 H25b 0.9900 . ?
C25 C26 1.518(3) . ?
C26 H26a 0.9800 . ?
C26 H26b 0.9800 . ?
C26 H26c 0.9800 . ?
C14A F1A 1.324(6) . ?
C14A F2A 1.308(6) . ?
C14A F3A 1.306(6) . ?
C14B F1B 1.313(8) . ?
C14B F2B 1.317(8) . ?
C14B F3B 1.295(8) . ?

loop_
_geom_torsion_atom_site_label_1
_geom_torsion_atom_site_label_2
_geom_torsion_atom_site_label_3
_geom_torsion_atom_site_label_4
_geom_torsion
_geom_torsion_site_symmetry_1
_geom_torsion_site_symmetry_2
_geom_torsion_site_symmetry_3
_geom_torsion_site_symmetry_4
_geom_torsion_publ_flag
Ni1 O1 C18 C17 20.48(18) . . . . ?
Ni1 O1 C18 C19 -159.96(16) . . . . ?
Ni1 N1 C1 C6 70.13(16) . . . . ?
Ni1 N1 C1 C2 -107.49(16) . . . . ?
Ni1 N1 C16 C17 -10.33(19) . . . . ?
O3 C8 C13 C12 -174.9(2) . . . . ?
O3 C8 C9 C10 175.8(2) . . . . ?
O3 C7 C5 C6 -154.00(17) . . . . ?
O3 C7 C5 C4 27.1(2) . . . . ?
O2 C7 O3 C8 5.5(3) . . . . ?
O2 C7 C5 C6 26.5(3) . . . . ?
O2 C7 C5 C4 -152.3(2) . . . . ?
O1 C18 C17 C16 5.0(2) . . . . ?
O1 C18 C17 C22 -178.8(2) . . . . ?
O1 C18 C19 C20 177.90(18) . . . . ?
O4 C20 C19 C18 -177.6(2) . . . . ?
O4 C20 C21 C22 179.41(18) . . . . ?
O4 C23 C24 C25 -62.64(19) . . . . ?
N1 Ni1 O1 C18 -149.17(12) . . 2_666 2_666 ?
N1 Ni1 O1 C18 -30.83(12) . . . . ?
N1 C1 C6 C5 -174.96(19) . . . . ?
N1 C1 C6 C15 3.8(2) . . . . ?
N1 C1 C2 C3 176.79(19) . . . . ?
N1 C16 C17 C18 -9.7(3) . . . . ?
N1 C16 C17 C22 174.2(2) . . . . ?
C11 C12 C13 C8 -0.2(3) . . . . ?
C11 C10 C9 C8 -0.5(3) . . . . ?
C12 C11 C10 C9 0.4(3) . . . . ?
C12 C11 C14A F1A 136.0(4) . . . . ?
C12 C11 C14A F2A -107.5(5) . . . . ?
C12 C11 C14A F3A 17.7(4) . . . . ?
C12 C11 C14B F1B -167.8(7) . . . . ?
C12 C11 C14B F2B -46.2(5) . . . . ?
C12 C11 C14B F3B 72.4(6) . . . . ?
C12 C13 C8 C9 0.0(3) . . . . ?
C13 C12 C11 C10 -0.0(3) . . . . ?
C13 C12 C11 C14A 179.1(3) . . . . ?
C13 C12 C11 C14B 174.1(4) . . . . ?
C13 C8 O3 C7 -30.8(3) . . . . ?
C13 C8 C9 C10 0.3(3) . . . . ?
C8 O3 C7 C5 -174.0(2) . . . . ?
C9 C8 O3 C7 153.94(19) . . . . ?
C9 C10 C11 C14A -178.8(3) . . . . ?
C9 C10 C11 C14B -173.7(4) . . . . ?
C10 C11 C14A F1A -44.9(4) . . . . ?
C10 C11 C14A F2A 71.7(4) . . . . ?
C10 C11 C14A F3A -163.1(4) . . . . ?
C10 C11 C14B F1B 6.3(6) . . . . ?
C10 C11 C14B F2B 127.9(6) . . . . ?
C10 C11 C14B F3B -113.5(7) . . . . ?
C7 C5 C6 C1 179.5(2) . . . . ?
C7 C5 C6 C15 0.8(2) . . . . ?
C7 C5 C4 C3 177.7(2) . . . . ?
C5 C6 C1 C2 2.6(2) . . . . ?
C5 C4 C3 C2 3.0(3) . . . . ?
C6 C5 C4 C3 -1.1(2) . . . . ?
C6 C1 N1 C16 -119.1(2) . . . . ?
C6 C1 C2 C3 -0.8(2) . . . . ?
C1 N1 C16 C17 179.21(17) . . . . ?
C1 C6 C5 C4 -1.6(2) . . . . ?
C1 C2 C3 C4 -2.1(3) . . . . ?
C2 C1 N1 C16 63.3(2) . . . . ?
C2 C1 C6 C15 -178.7(2) . . . . ?
C4 C5 C6 C15 179.7(2) . . . . ?
C16 C17 C18 C19 -174.5(2) . . . . ?
C16 C17 C22 C21 176.3(2) . . . . ?
C17 C18 C19 C20 -2.5(2) . . . . ?
C17 C22 C21 C20 -0.9(3) . . . . ?
C18 O1 Ni1 N1 149.17(16) . . . 2_666 ?
C18 C17 C22 C21 0.1(2) . . . . ?
C18 C19 C20 C21 1.8(2) . . . . ?
C19 C18 C17 C22 1.6(2) . . . . ?
C19 C20 O4 C23 2.7(3) . . . . ?
C19 C20 C21 C22 -0.1(2) . . . . ?
C20 O4 C23 C24 171.2(2) . . . . ?
C21 C20 O4 C23 -176.79(18) . . . . ?
C23 C24 C25 C26 -174.7(2) . . . . ?
C14A C11 C14B F1B 84(6) . . . . ?
C14A C11 C14B F2B -154(6) . . . . ?
C14A C11 C14B F3B -35(7) . . . . ?
F1A C14A C11 C14B -149(4) . . . . ?
F2A C14A C11 C14B -33(4) . . . . ?
F3A C14A C11 C14B 93(4) . . . . ?

loop_
_restr_distance_atom_site_label_1
_restr_distance_atom_site_label_2
_restr_distance_site_symmetry_2
_restr_distance_target
_restr_distance_target_weight_param
_restr_distance_diff
C14A C11 1 1.4800 0.0100 -0.0172
C14A F1A 1 1.3300 0.0100 0.0063
C14A F2A 1 1.3300 0.0100 0.0220
C14A F3A 1 1.3300 0.0100 0.0245
C14B C11 1 1.4800 0.0100 0.0118
C14B F1B 1 1.3300 0.0100 0.0170
C14B F2B 1 1.3300 0.0100 0.0129
C14B F3B 1 1.3300 0.0100 0.0352

loop_
_restr_U_iso_atom_site_label
_restr_U_iso_weight_param
F2A 0.0100
F3A 0.0100
F1B 0.0100

loop_
_restr_U_rigid_atom_site_label_1
_restr_U_rigid_atom_site_label_2
_restr_U_rigid_target_weight_param
_restr_U_rigid_U_parallel
_restr_U_rigid_diff
C11 C12 0.0100 0.0297 -0.0007
C11 C10 0.0100 0.0294 0.0008
C11 C14A 0.0100 0.0213 -0.0019
C11 F1A 0.0100 0.0202 0.0039
C11 F2A 0.0100 0.0252 0.0007
C11 F3A 0.0100 0.0207 0.0044
C12 C10 0.0100 0.0270 0.0012
C12 C14A 0.0100 0.0269 0.0036
C10 C14A 0.0100 0.0271 0.0008
C14A F1A 0.0100 0.0386 -0.0010
C14A F2A 0.0100 0.0385 0.0087
C14A F3A 0.0100 0.0305 0.0075
F1A F2A 0.0100 0.0778 0.0080
F1A F3A 0.0100 0.0550 0.0138
F2A F3A 0.0100 0.0791 -0.0079

loop_
_restr_U_similar_atom_site_label_1
_restr_U_similar_atom_site_label_2
_restr_U_similar_weight_param
C11 C12 0.0100
C11 C10 0.0100
C11 C14A 0.0100
C14A F1A 0.0100
C14A F2A 0.0100
C14A F3A 0.0100
C14A F1B 0.0100
C14A F2B 0.0100
C14A F3B 0.0100
